data_4115993
loop_
_publ_author_name
'C. V. Krishnamohan Sharma'
'Abraham Clearfield'

_publ_section_title
;
 Three-Dimensional Hexagonal Structures from a Novel Self-Complementary
 Molecular Building Block
;
_journal_name_full 'Journal of the American Chemical Society'
_journal_page_first 4394
_journal_page_last 4402
_journal_paper_doi 10.1021/ja9935512
_journal_volume 122
_journal_year 2000
_chemical_formula_sum 'C15 H20 N3 O9 P3'
_chemical_formula_weight 479.25
_chemical_name_common '[Nitrilotri(methylphosphonic acid)*1,10-Phenanthroline]'
_chemical_name_systematic
; 
 ? 
;
_space_group_IT_number 2
_symmetry_cell_setting triclinic
_symmetry_space_group_name_Hall '-P 1'
_symmetry_space_group_name_H-M 'P -1'
_atom_sites_solution_hydrogens geom
_atom_sites_solution_primary direct
_atom_sites_solution_secondary difmap
_audit_creation_method SHELXL-97
_cell_angle_alpha 72.239(1)
_cell_angle_beta 74.563(1)
_cell_angle_gamma 85.809(1)
_cell_formula_units_Z 2
_cell_length_a 8.1519(5)
_cell_length_b 11.2550(7)
_cell_length_c 11.3742(7)
_cell_measurement_reflns_used 3955
_cell_measurement_temperature 110
_cell_volume 957.95(10)
_computing_cell_refinement 'Bruker SMART'
_computing_data_collection 'Bruker SMART'
_computing_data_reduction 'Bruker SHELXTL'
_computing_molecular_graphics 'Bruker SHELXTL'
_computing_publication_material 'Bruker SHELXTL'
_computing_structure_refinement 'SHELXL-97 (Sheldrick, 1997)'
_computing_structure_solution 'SHELXS-97 (Sheldrick, 1990)'
_diffrn_ambient_temperature 123(2)
_diffrn_measured_fraction_theta_full 0.892
_diffrn_measured_fraction_theta_max 0.892
_diffrn_measurement_device_type 'CCD area detector'
_diffrn_measurement_method 'phi and omega scans'
_diffrn_radiation_monochromator graphite
_diffrn_radiation_source 'fine-focus sealed tube'
_diffrn_radiation_type MoK\a
_diffrn_radiation_wavelength 0.71073
_diffrn_reflns_av_R_equivalents 0.0117
_diffrn_reflns_av_sigmaI/netI 0.0227
_diffrn_reflns_limit_h_max 10
_diffrn_reflns_limit_h_min -10
_diffrn_reflns_limit_k_max 14
_diffrn_reflns_limit_k_min -14
_diffrn_reflns_limit_l_max 15
_diffrn_reflns_limit_l_min -11
_diffrn_reflns_number 6116
_diffrn_reflns_theta_full 28.27
_diffrn_reflns_theta_max 28.27
_diffrn_reflns_theta_min 1.90
_exptl_absorpt_coefficient_mu 0.369
_exptl_absorpt_correction_type SADABS
_exptl_crystal_colour colorless
_exptl_crystal_density_diffrn 1.661
_exptl_crystal_F_000 496
_exptl_crystal_size_max 0.40
_exptl_crystal_size_mid 0.38
_exptl_crystal_size_min 0.30
_refine_diff_density_max 1.173
_refine_diff_density_min -0.441
_refine_diff_density_rms 0.100
_refine_ls_extinction_coef 0.000(3)
_refine_ls_extinction_expression Fc^*^=kFc[1+0.001xFc^2^\l^3^/sin(2\q)]^-1/4^
_refine_ls_extinction_method SHELXL
_refine_ls_goodness_of_fit_ref 1.116
_refine_ls_hydrogen_treatment mixed
_refine_ls_matrix_type full
_refine_ls_number_parameters 276
_refine_ls_number_reflns 4230
_refine_ls_number_restraints 0
_refine_ls_restrained_S_all 1.116
_refine_ls_R_factor_all 0.0578
_refine_ls_R_factor_gt 0.0527
_refine_ls_shift/su_max 7.886
_refine_ls_shift/su_mean 0.029
_refine_ls_structure_factor_coef Fsqd
_refine_ls_weighting_details '0.0956, 0.3969'
_refine_ls_weighting_scheme calc
_refine_ls_wR_factor_gt 0.1387
_refine_ls_wR_factor_ref 0.1454
_reflns_number_gt 3645
_reflns_number_total 4230
_reflns_threshold_expression >2sigma(I)
_cod_data_source_file ja9935512_2.cif
_cod_data_source_block 5
_cod_depositor_comments
;
The following automatic conversions were performed:

'_cell_measurement_temperature' value '110K' was changed to '110' -
the value should be numeric and without a unit designator.

Automatic conversion script
Id: cif_fix_values 1715 2011-07-08 13:25:40Z adriana 
;
_cod_original_cell_volume 957.95(1)
_cod_database_code 4115993

loop_
_symmetry_equiv_pos_as_xyz
'x, y, z'
'-x, -y, -z'

loop_
_atom_site_label
_atom_site_type_symbol
_atom_site_fract_x
_atom_site_fract_y
_atom_site_fract_z
_atom_site_U_iso_or_equiv
_atom_site_adp_type
_atom_site_occupancy
_atom_site_symmetry_multiplicity
_atom_site_calc_flag
_atom_site_refinement_flags
P1 P -0.21319(7) 0.43424(5) 1.46626(5) 0.01680(17) Uani 1 1 d .
P2 P 0.20893(6) 0.09340(5) 1.56769(5) 0.01546(16) Uani 1 1 d .
P3 P -0.37411(6) 0.06281(5) 1.77539(5) 0.01653(17) Uani 1 1 d .
O1 O -0.36899(19) 0.49176(15) 1.42281(15) 0.0227(3) Uani 1 1 d .
H1A H -0.5000 0.5000 1.5000 0.034 Uiso 1 2 d SR
O2 O -0.22116(19) 0.44791(14) 1.60026(14) 0.0208(3) Uani 1 1 d .
H2A H -0.1164 0.4674 1.6015 0.031 Uiso 1 1 d R
O3 O -0.04880(19) 0.48625(14) 1.36966(14) 0.0190(3) Uani 1 1 d .
O4 O 0.38188(18) 0.12734(14) 1.46237(14) 0.0200(3) Uani 1 1 d .
H4A H 0.3794 0.0869 1.4075 0.030 Uiso 1 1 d R
O5 O 0.22987(18) 0.11193(14) 1.68874(14) 0.0196(3) Uani 1 1 d .
O6 O 0.13481(19) -0.02936(13) 1.58077(14) 0.0186(3) Uani 1 1 d .
O7 O -0.36979(19) 0.02709(15) 1.91530(14) 0.0222(3) Uani 1 1 d .
H7A H -0.5000 0.0000 2.0000 0.033 Uiso 1 2 d SR
O8 O -0.3735(2) -0.04187(14) 1.72083(15) 0.0217(3) Uani 1 1 d .
O9 O -0.51938(18) 0.15822(14) 1.75253(15) 0.0205(3) Uani 1 1 d .
H9A H -0.6106 0.1402 1.7268 0.031 Uiso 1 1 d R
N1 N -0.1186(2) 0.17795(16) 1.55617(16) 0.0155(3) Uani 1 1 d .
HN1 H -0.1194 0.1029 1.5273 0.023 Uiso 1 1 d R
N2 N 0.0166(2) 0.62501(17) 1.11889(17) 0.0185(4) Uani 1 1 d .
HN5 H 0.007(4) 0.553(3) 1.184(3) 0.028(7) Uiso 1 1 d .
N3 N 0.1944(2) 0.41261(17) 1.10316(17) 0.0209(4) Uani 1 1 d .
C1 C -0.2319(3) 0.26902(19) 1.48594(19) 0.0171(4) Uani 1 1 d .
H1B H -0.3514 0.2435 1.5310 0.021 Uiso 1 1 calc R
H1C H -0.2108 0.2588 1.3997 0.021 Uiso 1 1 calc R
C2 C 0.0666(2) 0.21591(19) 1.50361(19) 0.0172(4) Uani 1 1 d .
H2A H 0.0842 0.2924 1.5246 0.021 Uiso 1 1 calc R
H2B H 0.0966 0.2359 1.4094 0.021 Uiso 1 1 calc R
C3 C -0.1763(3) 0.15147(19) 1.69857(18) 0.0173(4) Uani 1 1 d .
H3A H -0.1904 0.2319 1.7185 0.021 Uiso 1 1 calc R
H3B H -0.0855 0.1050 1.7362 0.021 Uiso 1 1 calc R
C4 C 0.2832(3) 0.3111(2) 1.0921(2) 0.0228(5) Uani 1 1 d .
H4A H 0.2577 0.2369 1.1618 0.027 Uiso 1 1 calc R
C5 C 0.4130(3) 0.3067(2) 0.9829(2) 0.0244(5) Uani 1 1 d .
H5A H 0.4713 0.2310 0.9799 0.029 Uiso 1 1 calc R
C6 C 0.4540(3) 0.4124(2) 0.8816(2) 0.0230(5) Uani 1 1 d .
H6A H 0.5406 0.4110 0.8072 0.028 Uiso 1 1 calc R
C7 C 0.3651(3) 0.5243(2) 0.8893(2) 0.0203(4) Uani 1 1 d .
C8 C 0.4019(3) 0.6403(2) 0.7894(2) 0.0217(4) Uani 1 1 d .
H8A H 0.4905 0.6443 0.7145 0.026 Uiso 1 1 calc R
C9 C 0.3119(3) 0.7446(2) 0.8003(2) 0.0206(4) Uani 1 1 d .
H9A H 0.3388 0.8207 0.7332 0.025 Uiso 1 1 calc R
C10 C 0.1772(3) 0.7412(2) 0.9116(2) 0.0199(4) Uani 1 1 d .
C11 C 0.0742(3) 0.8453(2) 0.9255(2) 0.0227(5) Uani 1 1 d .
H11A H 0.0951 0.9226 0.8597 0.027 Uiso 1 1 calc R
C12 C -0.0566(3) 0.8353(2) 1.0344(2) 0.0230(5) Uani 1 1 d .
H12A H -0.1283 0.9043 1.0426 0.028 Uiso 1 1 calc R
C13 C -0.0817(3) 0.7224(2) 1.1322(2) 0.0221(4) Uani 1 1 d .
H13A H -0.1691 0.7150 1.2084 0.027 Uiso 1 1 calc R
C14 C 0.1431(3) 0.62883(19) 1.01121(19) 0.0177(4) Uani 1 1 d .
C15 C 0.2373(3) 0.51755(19) 1.0021(2) 0.0183(4) Uani 1 1 d .

loop_
_atom_site_aniso_label
_atom_site_aniso_U_11
_atom_site_aniso_U_22
_atom_site_aniso_U_33
_atom_site_aniso_U_23
_atom_site_aniso_U_13
_atom_site_aniso_U_12
P1 0.0171(3) 0.0165(3) 0.0152(3) -0.0037(2) -0.0031(2) 0.0017(2)
P2 0.0140(3) 0.0163(3) 0.0160(3) -0.0048(2) -0.0040(2) 0.00133(19)
P3 0.0150(3) 0.0181(3) 0.0151(3) -0.0045(2) -0.0023(2) 0.00073(19)
O1 0.0213(8) 0.0248(8) 0.0211(8) -0.0053(6) -0.0072(6) 0.0063(6)
O2 0.0193(7) 0.0260(8) 0.0171(7) -0.0080(6) -0.0023(6) -0.0017(6)
O3 0.0195(7) 0.0192(7) 0.0157(7) -0.0026(6) -0.0029(6) -0.0010(6)
O4 0.0153(7) 0.0233(8) 0.0207(7) -0.0079(6) -0.0018(6) 0.0001(6)
O5 0.0175(7) 0.0237(8) 0.0192(7) -0.0074(6) -0.0065(6) 0.0012(6)
O6 0.0194(7) 0.0171(7) 0.0187(7) -0.0049(6) -0.0042(6) -0.0007(5)
O7 0.0179(7) 0.0308(8) 0.0154(7) -0.0043(6) -0.0029(6) -0.0003(6)
O8 0.0250(8) 0.0182(7) 0.0213(8) -0.0068(6) -0.0037(6) 0.0005(6)
O9 0.0152(7) 0.0225(8) 0.0268(8) -0.0104(6) -0.0079(6) 0.0036(6)
N1 0.0145(8) 0.0165(8) 0.0153(8) -0.0036(6) -0.0048(6) 0.0013(6)
N2 0.0191(9) 0.0181(9) 0.0171(9) -0.0041(7) -0.0040(7) 0.0004(7)
N3 0.0240(9) 0.0181(9) 0.0196(9) -0.0047(7) -0.0053(7) 0.0009(7)
C1 0.0167(9) 0.0183(10) 0.0163(9) -0.0030(7) -0.0071(8) 0.0019(7)
C2 0.0134(9) 0.0177(10) 0.0177(10) -0.0024(8) -0.0023(8) -0.0011(7)
C3 0.0169(9) 0.0199(10) 0.0127(9) -0.0024(7) -0.0026(7) 0.0011(7)
C4 0.0282(11) 0.0184(10) 0.0222(11) -0.0054(8) -0.0081(9) 0.0019(8)
C5 0.0258(11) 0.0223(11) 0.0290(12) -0.0129(9) -0.0092(9) 0.0066(8)
C6 0.0209(10) 0.0271(11) 0.0242(11) -0.0129(9) -0.0053(9) 0.0020(8)
C7 0.0183(10) 0.0227(11) 0.0204(10) -0.0066(8) -0.0054(8) -0.0011(8)
C8 0.0206(10) 0.0284(11) 0.0156(10) -0.0060(8) -0.0038(8) -0.0025(8)
C9 0.0215(10) 0.0203(10) 0.0179(10) -0.0014(8) -0.0053(8) -0.0050(8)
C10 0.0218(10) 0.0208(10) 0.0180(10) -0.0054(8) -0.0067(8) -0.0003(8)
C11 0.0287(11) 0.0174(10) 0.0214(10) -0.0033(8) -0.0083(9) -0.0004(8)
C12 0.0273(11) 0.0179(10) 0.0252(11) -0.0082(8) -0.0082(9) 0.0051(8)
C13 0.0231(10) 0.0219(11) 0.0223(11) -0.0091(9) -0.0049(9) 0.0019(8)
C14 0.0187(10) 0.0192(10) 0.0164(10) -0.0057(8) -0.0058(8) 0.0001(8)
C15 0.0188(10) 0.0179(10) 0.0192(10) -0.0047(8) -0.0077(8) 0.0002(8)

loop_
_atom_type_symbol
_atom_type_description
_atom_type_scat_dispersion_real
_atom_type_scat_dispersion_imag
_atom_type_scat_source
C C 0.0033 0.0016 'International Tables Vol C Tables 4.2.6.8 and 6.1.1.4'
H H 0.0000 0.0000 'International Tables Vol C Tables 4.2.6.8 and 6.1.1.4'
N N 0.0061 0.0033 'International Tables Vol C Tables 4.2.6.8 and 6.1.1.4'
O O 0.0106 0.0060 'International Tables Vol C Tables 4.2.6.8 and 6.1.1.4'
P P 0.1023 0.0942 'International Tables Vol C Tables 4.2.6.8 and 6.1.1.4'

loop_
_geom_angle_atom_site_label_1
_geom_angle_atom_site_label_2
_geom_angle_atom_site_label_3
_geom_angle
O3 P1 O1 112.63(9)
O3 P1 O2 111.78(8)
O1 P1 O2 110.20(9)
O3 P1 C1 110.02(9)
O1 P1 C1 104.44(9)
O2 P1 C1 107.38(9)
O6 P2 O5 116.22(9)
O6 P2 O4 113.70(9)
O5 P2 O4 108.61(8)
O6 P2 C2 107.20(9)
O5 P2 C2 107.64(9)
O4 P2 C2 102.37(9)
O8 P3 O7 116.55(9)
O8 P3 O9 113.39(9)
O7 P3 O9 109.64(9)
O8 P3 C3 109.55(9)
O7 P3 C3 100.65(9)
O9 P3 C3 105.79(9)
C3 N1 C2 112.39(16)
C3 N1 C1 113.27(16)
C2 N1 C1 112.08(15)
C13 N2 C14 122.91(19)
C4 N3 C15 116.10(19)
N1 C1 P1 118.87(14)
N1 C2 P2 112.58(13)
N1 C3 P3 115.22(14)
N3 C4 C5 124.0(2)
C6 C5 C4 119.4(2)
C5 C6 C7 119.0(2)
C15 C7 C6 116.7(2)
C15 C7 C8 120.2(2)
C6 C7 C8 123.0(2)
C9 C8 C7 121.0(2)
C8 C9 C10 120.7(2)
C14 C10 C11 118.1(2)
C14 C10 C9 118.7(2)
C11 C10 C9 123.1(2)
C12 C11 C10 120.4(2)
C11 C12 C13 119.1(2)
N2 C13 C12 120.2(2)
N2 C14 C10 119.21(19)
N2 C14 C15 119.28(19)
C10 C14 C15 121.50(19)
N3 C15 C7 124.82(19)
N3 C15 C14 117.37(19)
C7 C15 C14 117.81(19)

loop_
_geom_bond_atom_site_label_1
_geom_bond_atom_site_label_2
_geom_bond_distance
P1 O3 1.5113(15)
P1 O1 1.5150(15)
P1 O2 1.5620(15)
P1 C1 1.817(2)
P2 O6 1.4984(15)
P2 O5 1.5080(15)
P2 O4 1.5713(15)
P2 C2 1.839(2)
P3 O8 1.4890(16)
P3 O7 1.5273(16)
P3 O9 1.5592(15)
P3 C3 1.820(2)
N1 C3 1.501(2)
N1 C2 1.509(2)
N1 C1 1.516(2)
N2 C13 1.332(3)
N2 C14 1.366(3)
N3 C4 1.328(3)
N3 C15 1.362(3)
C4 C5 1.412(3)
C5 C6 1.368(3)
C6 C7 1.421(3)
C7 C15 1.407(3)
C7 C8 1.434(3)
C8 C9 1.359(3)
C9 C10 1.431(3)
C10 C14 1.403(3)
C10 C11 1.415(3)
C11 C12 1.383(3)
C12 C13 1.395(3)
C14 C15 1.437(3)
